data_2219350
loop_
_publ_author_name
'Lu, Zhi-Ke'
'Li, Shen'
'Feng, Yan'

_publ_section_title
;
 1-[5-(3,4-Dichlorophenyl)-3-(2-naphthyl)-4,5-dihydropyrazol-1-yl]ethanone
;
_journal_coeditor_code HB2778
_journal_issue 9
_journal_name_full 'Acta Crystallographica Section E'
_journal_page_first o1827
_journal_paper_doi 10.1107/S1600536808026858
_journal_volume 64
_journal_year 2008
_chemical_formula_moiety 'C21 H16 Cl2 N2 O'
_chemical_formula_sum 'C21 H16 Cl2 N2 O'
_chemical_formula_weight 383.26
_chemical_melting_point 515.5(5)
_chemical_name_systematic
;
1-[5-(3,4-Dichlorophenyl)-3-(2-naphthyl)-4,5-dihydropyrazol-1-yl]ethanone
;
_space_group_IT_number 2
_symmetry_cell_setting triclinic
_symmetry_space_group_name_Hall '-P 1'
_symmetry_space_group_name_H-M 'P -1'
_atom_sites_solution_hydrogens geom
_atom_sites_solution_primary direct
_atom_sites_solution_secondary difmap
_cell_angle_alpha 97.42(3)
_cell_angle_beta 99.07(3)
_cell_angle_gamma 104.12(3)
_cell_formula_units_Z 2
_cell_length_a 6.2154(12)
_cell_length_b 9.3505(19)
_cell_length_c 16.319(3)
_cell_measurement_reflns_used 2978
_cell_measurement_temperature 113(2)
_cell_measurement_theta_max 27.476
_cell_measurement_theta_min 2.281
_cell_volume 894.2(4)
_computing_cell_refinement 'Crystalclear (Rigaku, 2004)'
_computing_data_collection 'Crystalclear (Rigaku, 2004)'
_computing_data_reduction 'Crystalclear (Rigaku, 2004)'
_computing_molecular_graphics 'SHELXTL (Sheldrick, 2008)'
_computing_publication_material 'SHELXTL (Sheldrick, 2008)'
_computing_structure_refinement 'SHELXL97 (Sheldrick, 2008)'
_computing_structure_solution 'SHELXS97 (Sheldrick, 2008)'
_diffrn_ambient_temperature 113(2)
_diffrn_measured_fraction_theta_full 0.997
_diffrn_measured_fraction_theta_max 0.997
_diffrn_measurement_device_type 'rigaku saturn'
_diffrn_measurement_method '\w scans'
_diffrn_radiation_monochromator confocal
_diffrn_radiation_source 'rotating anode'
_diffrn_radiation_type MoK\a
_diffrn_radiation_wavelength 0.71073
_diffrn_reflns_av_R_equivalents 0.0368
_diffrn_reflns_av_sigmaI/netI 0.0396
_diffrn_reflns_limit_h_max 7
_diffrn_reflns_limit_h_min -7
_diffrn_reflns_limit_k_max 10
_diffrn_reflns_limit_k_min -11
_diffrn_reflns_limit_l_max 19
_diffrn_reflns_limit_l_min -18
_diffrn_reflns_number 9131
_diffrn_reflns_theta_full 25.01
_diffrn_reflns_theta_max 25.01
_diffrn_reflns_theta_min 2.28
_diffrn_standards_decay_% 0
_diffrn_standards_interval_count 0
_diffrn_standards_interval_time 0
_diffrn_standards_number 0
_exptl_absorpt_coefficient_mu 0.376
_exptl_absorpt_correction_T_max 0.956
_exptl_absorpt_correction_T_min 0.922
_exptl_absorpt_correction_type multi-scan
_exptl_absorpt_process_details '(Crystalclear; Rigaku, 2004)'
_exptl_crystal_colour colourless
_exptl_crystal_density_diffrn 1.423
_exptl_crystal_density_method 'not measured'
_exptl_crystal_description slab
_exptl_crystal_F_000 396
_exptl_crystal_size_max 0.22
_exptl_crystal_size_mid 0.20
_exptl_crystal_size_min 0.12
_refine_diff_density_max 0.195
_refine_diff_density_min -0.275
_refine_ls_extinction_method none
_refine_ls_goodness_of_fit_ref 1.045
_refine_ls_hydrogen_treatment constr
_refine_ls_matrix_type full
_refine_ls_number_parameters 236
_refine_ls_number_reflns 3155
_refine_ls_number_restraints 0
_refine_ls_restrained_S_all 1.045
_refine_ls_R_factor_all 0.0394
_refine_ls_R_factor_gt 0.0333
_refine_ls_shift/su_max 0.002
_refine_ls_shift/su_mean 0.000
_refine_ls_structure_factor_coef Fsqd
_refine_ls_weighting_details 'calc w=1/[\s^2^(Fo^2^)+(0.0556P)^2^+0.0148P] where P=(Fo^2^+2Fc^2^)/3'
_refine_ls_weighting_scheme calc
_refine_ls_wR_factor_gt 0.0861
_refine_ls_wR_factor_ref 0.0902
_reflns_number_gt 2709
_reflns_number_total 3155
_reflns_threshold_expression >2\s(I)
_cod_data_source_file hb2778.cif
_cod_data_source_block I
_cod_depositor_comments
;
The following automatic conversions were performed:

'_chemical_melting_point' value '515-516 K' was changed to '515.5(5)'
- the average value was taken and precision was estimated.

Automatic conversion script
Id: cif_fix_values 1646 2011-03-28 12:23:43Z adriana 

The following automatic conversions were performed:

'_chemical_melting_point' value '515-516 K' was changed to '515.5(5)'
- the average value was taken and precision was estimated.

Automatic conversion script
Id: cif_fix_values 1715 2011-07-08 13:25:40Z adriana 
;
_cod_original_cell_volume 894.2(3)
_cod_database_code 2219350
_cod_database_fobs_code 2219350

loop_
_symmetry_equiv_pos_as_xyz
'x, y, z'
'-x, -y, -z'

loop_
_atom_site_type_symbol
_atom_site_label
_atom_site_fract_x
_atom_site_fract_y
_atom_site_fract_z
_atom_site_U_iso_or_equiv
_atom_site_adp_type
_atom_site_calc_flag
_atom_site_refinement_flags
_atom_site_occupancy
Cl Cl1 1.32350(7) 0.97267(5) 1.10751(3) 0.02660(14) Uani d . 1
Cl Cl2 1.68608(7) 0.78933(5) 1.08859(3) 0.02684(14) Uani d . 1
O O1 1.53261(19) 0.68503(13) 0.74819(7) 0.0286(3) Uani d . 1
N N1 0.9532(2) 0.50512(15) 0.67138(8) 0.0198(3) Uani d . 1
N N2 1.1666(2) 0.55742(15) 0.72303(8) 0.0206(3) Uani d . 1
C C1 0.4859(3) 0.37150(18) 0.59400(10) 0.0215(4) Uani d . 1
H H1 0.5670 0.4456 0.5692 0.026 Uiso calc R 1
C C2 0.2643(3) 0.30298(19) 0.55983(11) 0.0239(4) Uani d . 1
H H2 0.1959 0.3315 0.5120 0.029 Uiso calc R 1
C C3 0.1354(3) 0.18853(18) 0.59586(10) 0.0215(4) Uani d . 1
C C4 -0.0965(3) 0.11843(19) 0.56347(11) 0.0266(4) Uani d . 1
H H4 -0.1698 0.1478 0.5170 0.032 Uiso calc R 1
C C5 -0.2152(3) 0.0078(2) 0.59938(12) 0.0298(4) Uani d . 1
H H5 -0.3681 -0.0362 0.5775 0.036 Uiso calc R 1
C C6 -0.1072(3) -0.03961(19) 0.66921(11) 0.0265(4) Uani d . 1
H H6 -0.1882 -0.1154 0.6930 0.032 Uiso calc R 1
C C7 0.1177(3) 0.02613(19) 0.70205(11) 0.0238(4) Uani d . 1
H H7 0.1885 -0.0064 0.7478 0.029 Uiso calc R 1
C C8 0.2442(3) 0.14301(18) 0.66739(10) 0.0195(4) Uani d . 1
C C9 0.4748(3) 0.21678(18) 0.70202(10) 0.0202(4) Uani d . 1
H H9 0.5469 0.1879 0.7490 0.024 Uiso calc R 1
C C10 0.5944(3) 0.33057(17) 0.66748(10) 0.0194(4) Uani d . 1
C C11 0.8300(3) 0.40644(18) 0.70550(10) 0.0185(4) Uani d . 1
C C12 0.9545(3) 0.37641(18) 0.78625(10) 0.0210(4) Uani d . 1
H H12A 0.9740 0.2760 0.7790 0.025 Uiso calc R 1
H H12B 0.8751 0.3893 0.8321 0.025 Uiso calc R 1
C C13 1.1838(3) 0.49564(18) 0.80228(10) 0.0205(4) Uani d . 1
H H13 1.3077 0.4475 0.8076 0.025 Uiso calc R 1
C C14 1.2205(3) 0.61660(17) 0.87818(10) 0.0188(4) Uani d . 1
C C15 1.4098(3) 0.64529(18) 0.94150(10) 0.0198(4) Uani d . 1
H H15 1.5156 0.5910 0.9367 0.024 Uiso calc R 1
C C16 1.4433(3) 0.75409(18) 1.01202(10) 0.0197(4) Uani d . 1
C C17 1.2860(3) 0.83565(17) 1.01969(10) 0.0204(4) Uani d . 1
C C18 1.0972(3) 0.80925(19) 0.95591(11) 0.0245(4) Uani d . 1
H H18 0.9926 0.8645 0.9605 0.029 Uiso calc R 1
C C19 1.0647(3) 0.70084(19) 0.88558(11) 0.0243(4) Uani d . 1
H H19 0.9384 0.6838 0.8429 0.029 Uiso calc R 1
C C20 1.3468(3) 0.64765(18) 0.70068(11) 0.0220(4) Uani d . 1
C C21 1.3033(3) 0.6979(2) 0.61719(11) 0.0283(4) Uani d . 1
H H21A 1.2530 0.7871 0.6245 0.042 Uiso calc R 1
H H21B 1.1888 0.6204 0.5783 0.042 Uiso calc R 1
H H21C 1.4403 0.7182 0.5954 0.042 Uiso calc R 1

loop_
_atom_site_aniso_label
_atom_site_aniso_U_11
_atom_site_aniso_U_22
_atom_site_aniso_U_33
_atom_site_aniso_U_12
_atom_site_aniso_U_13
_atom_site_aniso_U_23
Cl1 0.0326(3) 0.0253(3) 0.0227(2) 0.01150(19) 0.00395(18) 0.00158(18)
Cl2 0.0236(2) 0.0309(3) 0.0231(2) 0.00903(19) -0.00383(17) 0.00134(18)
O1 0.0188(6) 0.0310(7) 0.0312(7) -0.0007(5) 0.0034(5) 0.0045(6)
N1 0.0164(7) 0.0214(7) 0.0185(7) 0.0017(6) 0.0020(6) 0.0008(6)
N2 0.0166(7) 0.0245(8) 0.0178(7) 0.0005(6) 0.0022(6) 0.0046(6)
C1 0.0215(9) 0.0208(9) 0.0212(9) 0.0025(7) 0.0054(7) 0.0044(7)
C2 0.0237(9) 0.0251(10) 0.0217(9) 0.0047(7) 0.0029(7) 0.0052(7)
C3 0.0204(9) 0.0199(9) 0.0222(9) 0.0031(7) 0.0054(7) -0.0006(7)
C4 0.0210(9) 0.0267(10) 0.0282(9) 0.0022(7) 0.0017(7) 0.0033(8)
C5 0.0190(9) 0.0273(10) 0.0362(11) -0.0026(8) 0.0040(8) -0.0001(8)
C6 0.0260(9) 0.0194(9) 0.0307(10) -0.0022(7) 0.0109(8) 0.0023(8)
C7 0.0263(9) 0.0209(9) 0.0228(9) 0.0029(7) 0.0064(7) 0.0029(7)
C8 0.0202(8) 0.0172(8) 0.0198(8) 0.0029(7) 0.0075(7) -0.0015(7)
C9 0.0219(9) 0.0194(9) 0.0185(8) 0.0043(7) 0.0041(7) 0.0024(7)
C10 0.0189(8) 0.0190(9) 0.0194(8) 0.0040(7) 0.0056(7) 0.0000(7)
C11 0.0183(8) 0.0176(9) 0.0200(8) 0.0051(7) 0.0064(7) 0.0018(7)
C12 0.0201(8) 0.0205(9) 0.0202(8) 0.0022(7) 0.0021(7) 0.0038(7)
C13 0.0179(8) 0.0237(9) 0.0201(8) 0.0046(7) 0.0034(7) 0.0066(7)
C14 0.0177(8) 0.0184(9) 0.0202(8) 0.0029(7) 0.0045(7) 0.0060(7)
C15 0.0184(8) 0.0211(9) 0.0228(9) 0.0074(7) 0.0057(7) 0.0079(7)
C16 0.0181(8) 0.0212(9) 0.0183(8) 0.0029(7) 0.0007(7) 0.0067(7)
C17 0.0257(9) 0.0171(9) 0.0189(8) 0.0049(7) 0.0063(7) 0.0042(7)
C18 0.0230(9) 0.0266(10) 0.0274(9) 0.0124(8) 0.0054(7) 0.0064(8)
C19 0.0183(8) 0.0288(10) 0.0246(9) 0.0064(7) -0.0001(7) 0.0057(8)
C20 0.0196(9) 0.0190(9) 0.0255(9) 0.0023(7) 0.0056(7) 0.0014(7)
C21 0.0261(10) 0.0289(10) 0.0283(9) 0.0004(8) 0.0090(8) 0.0086(8)

loop_
_atom_type_symbol
_atom_type_description
_atom_type_scat_dispersion_real
_atom_type_scat_dispersion_imag
_atom_type_scat_source
C C 0.0033 0.0016 'International Tables Vol C Tables 4.2.6.8 and 6.1.1.4'
H H 0.0000 0.0000 'International Tables Vol C Tables 4.2.6.8 and 6.1.1.4'
N N 0.0061 0.0033 'International Tables Vol C Tables 4.2.6.8 and 6.1.1.4'
O O 0.0106 0.0060 'International Tables Vol C Tables 4.2.6.8 and 6.1.1.4'
Cl Cl 0.1484 0.1585 'International Tables Vol C Tables 4.2.6.8 and 6.1.1.4'

loop_
_geom_angle_atom_site_label_1
_geom_angle_atom_site_label_2
_geom_angle_atom_site_label_3
_geom_angle
C11 N1 N2 108.06(13)
C20 N2 N1 123.49(13)
C20 N2 C13 122.90(14)
N1 N2 C13 113.44(13)
C2 C1 C10 120.51(16)
C2 C1 H1 119.7
C10 C1 H1 119.7
C1 C2 C3 121.26(16)
C1 C2 H2 119.4
C3 C2 H2 119.4
C4 C3 C8 118.65(15)
C4 C3 C2 122.65(16)
C8 C3 C2 118.70(15)
C5 C4 C3 121.12(17)
C5 C4 H4 119.4
C3 C4 H4 119.4
C4 C5 C6 120.44(16)
C4 C5 H5 119.8
C6 C5 H5 119.8
C7 C6 C5 119.83(16)
C7 C6 H6 120.1
C5 C6 H6 120.1
C6 C7 C8 121.11(16)
C6 C7 H7 119.4
C8 C7 H7 119.4
C9 C8 C7 122.30(16)
C9 C8 C3 118.87(15)
C7 C8 C3 118.82(15)
C10 C9 C8 121.33(15)
C10 C9 H9 119.3
C8 C9 H9 119.3
C9 C10 C1 119.27(15)
C9 C10 C11 120.09(15)
C1 C10 C11 120.64(15)
N1 C11 C10 122.02(15)
N1 C11 C12 113.82(14)
C10 C11 C12 124.16(14)
C11 C12 C13 102.71(13)
C11 C12 H12A 111.2
C13 C12 H12A 111.2
C11 C12 H12B 111.2
C13 C12 H12B 111.2
H12A C12 H12B 109.1
N2 C13 C14 111.22(13)
N2 C13 C12 101.19(13)
C14 C13 C12 114.05(14)
N2 C13 H13 110.0
C14 C13 H13 110.0
C12 C13 H13 110.0
C15 C14 C19 119.04(15)
C15 C14 C13 120.14(14)
C19 C14 C13 120.82(14)
C14 C15 C16 120.68(15)
C14 C15 H15 119.7
C16 C15 H15 119.7
C15 C16 C17 120.00(15)
C15 C16 Cl2 119.11(12)
C17 C16 Cl2 120.87(13)
C18 C17 C16 119.75(15)
C18 C17 Cl1 119.24(13)
C16 C17 Cl1 121.01(13)
C19 C18 C17 120.04(15)
C19 C18 H18 120.0
C17 C18 H18 120.0
C18 C19 C14 120.47(15)
C18 C19 H19 119.8
C14 C19 H19 119.8
O1 C20 N2 119.98(16)
O1 C20 C21 123.45(15)
N2 C20 C21 116.56(15)
C20 C21 H21A 109.5
C20 C21 H21B 109.5
H21A C21 H21B 109.5
C20 C21 H21C 109.5
H21A C21 H21C 109.5
H21B C21 H21C 109.5

loop_
_geom_bond_atom_site_label_1
_geom_bond_atom_site_label_2
_geom_bond_distance
Cl1 C17 1.7391(17)
Cl2 C16 1.7329(17)
O1 C20 1.228(2)
N1 C11 1.292(2)
N1 N2 1.3905(18)
N2 C20 1.359(2)
N2 C13 1.482(2)
C1 C2 1.361(2)
C1 C10 1.424(2)
C1 H1 0.9300
C2 C3 1.423(2)
C2 H2 0.9300
C3 C4 1.412(2)
C3 C8 1.422(2)
C4 C5 1.370(2)
C4 H4 0.9300
C5 C6 1.407(2)
C5 H5 0.9300
C6 C7 1.370(2)
C6 H6 0.9300
C7 C8 1.419(2)
C7 H7 0.9300
C8 C9 1.418(2)
C9 C10 1.380(2)
C9 H9 0.9300
C10 C11 1.458(2)
C11 C12 1.515(2)
C12 C13 1.541(2)
C12 H12A 0.9700
C12 H12B 0.9700
C13 C14 1.513(2)
C13 H13 0.9800
C14 C15 1.384(2)
C14 C19 1.399(2)
C15 C16 1.386(2)
C15 H15 0.9300
C16 C17 1.390(2)
C17 C18 1.389(2)
C18 C19 1.383(2)
C18 H18 0.9300
C19 H19 0.9300
C20 C21 1.504(2)
C21 H21A 0.9600
C21 H21B 0.9600
C21 H21C 0.9600

loop_
_geom_hbond_atom_site_label_D
_geom_hbond_atom_site_label_H
_geom_hbond_atom_site_label_A
_geom_hbond_site_symmetry_A
_geom_hbond_distance_DH
_geom_hbond_distance_HA
_geom_hbond_distance_DA
_geom_hbond_angle_DHA
C6 H6 O1 1_345 0.93 2.58 3.501(2) 171

loop_
_geom_torsion_atom_site_label_1
_geom_torsion_atom_site_label_2
_geom_torsion_atom_site_label_3
_geom_torsion_atom_site_label_4
_geom_torsion
C11 N1 N2 C20 171.10(14)
C11 N1 N2 C13 -4.34(17)
C10 C1 C2 C3 -0.4(2)
C1 C2 C3 C4 178.03(16)
C1 C2 C3 C8 -1.9(2)
C8 C3 C4 C5 -0.5(3)
C2 C3 C4 C5 179.53(16)
C3 C4 C5 C6 -0.7(3)
C4 C5 C6 C7 0.6(3)
C5 C6 C7 C8 0.7(3)
C6 C7 C8 C9 177.62(15)
C6 C7 C8 C3 -1.8(2)
C4 C3 C8 C9 -177.73(15)
C2 C3 C8 C9 2.2(2)
C4 C3 C8 C7 1.8(2)
C2 C3 C8 C7 -178.31(15)
C7 C8 C9 C10 -179.75(15)
C3 C8 C9 C10 -0.3(2)
C8 C9 C10 C1 -2.0(2)
C8 C9 C10 C11 178.74(14)
C2 C1 C10 C9 2.3(2)
C2 C1 C10 C11 -178.40(15)
N2 N1 C11 C10 179.26(13)
N2 N1 C11 C12 -1.87(18)
C9 C10 C11 N1 174.36(14)
C1 C10 C11 N1 -4.9(2)
C9 C10 C11 C12 -4.4(2)
C1 C10 C11 C12 176.34(14)
N1 C11 C12 C13 6.80(17)
C10 C11 C12 C13 -174.36(15)
C20 N2 C13 C14 71.20(19)
N1 N2 C13 C14 -113.33(15)
C20 N2 C13 C12 -167.31(14)
N1 N2 C13 C12 8.16(16)
C11 C12 C13 N2 -8.19(14)
C11 C12 C13 C14 111.31(15)
N2 C13 C14 C15 -121.67(16)
C12 C13 C14 C15 124.67(16)
N2 C13 C14 C19 58.3(2)
C12 C13 C14 C19 -55.3(2)
C19 C14 C15 C16 1.1(2)
C13 C14 C15 C16 -178.91(14)
C14 C15 C16 C17 0.0(2)
C14 C15 C16 Cl2 -178.49(12)
C15 C16 C17 C18 -1.0(2)
Cl2 C16 C17 C18 177.50(13)
C15 C16 C17 Cl1 179.93(12)
Cl2 C16 C17 Cl1 -1.6(2)
C16 C17 C18 C19 0.8(2)
Cl1 C17 C18 C19 179.94(13)
C17 C18 C19 C14 0.3(3)
C15 C14 C19 C18 -1.2(2)
C13 C14 C19 C18 178.76(14)
N1 N2 C20 O1 -177.25(14)
C13 N2 C20 O1 -2.2(2)
N1 N2 C20 C21 3.4(2)
C13 N2 C20 C21 178.39(14)
